data_1515228
loop_
_publ_author_name
'Ni, Wen-Xiu'
'Man, Wai-Lun'
'Yiu, Shek-Man'
'Ho, Man'
'Cheung, Myra Ting-Wai'
'Ko, Chi-Chiu'
'Che, Chi-Ming'
'Lam, Yun-Wah'
'Lau, Tai-Chu'

_publ_section_title
;
 Osmium(vi) nitrido complexes bearing azole heterocycles: a new class of
 antitumor agents
;
_journal_issue 5
_journal_name_full 'Chemical Science'
_journal_page_first 1582
_journal_paper_doi 10.1039/c2sc01031c
_journal_volume 3
_journal_year 2012
_chemical_formula_moiety 'C14 H12 Cl3 N5 Os'
_chemical_formula_sum 'C14 H12 Cl3 N5 Os'
_chemical_formula_weight 546.84
_chemical_name_systematic
;
?
;
_space_group_crystal_system monoclinic
_space_group_IT_number 15
_space_group_name_Hall '-C 2yc'
_space_group_name_H-M_alt 'C 1 2/c 1'
_symmetry_space_group_name_Hall '-C 2yc'
_symmetry_space_group_name_H-M 'C 1 2/c 1'
_atom_sites_solution_hydrogens geom
_atom_sites_solution_primary direct
_atom_sites_solution_secondary difmap
_audit_creation_date 2011-10-18
_audit_creation_method
;
Olex2 1.1
(compiled 2011.08.18 svn.r1932, GUI svn.r3819)
;
_cell_angle_alpha 90.00
_cell_angle_beta 102.821(8)
_cell_angle_gamma 90.00
_cell_formula_units_Z 4
_cell_length_a 14.4225(11)
_cell_length_b 13.2370(12)
_cell_length_c 9.0745(8)
_cell_measurement_reflns_used 2123
_cell_measurement_temperature 293(2)
_cell_measurement_theta_max 71.3015
_cell_measurement_theta_min 4.6050
_cell_volume 1689.2(3)
_computing_molecular_graphics
;
O. V. Dolomanov, L. J. Bourhis, R. J. Gildea, J. A. K. Howard and H. Puschmann,
OLEX2: a complete structure solution, refinement and analysis program.
J. Appl. Cryst. (2009). 42, 339-341.
;
_computing_publication_material
;
O. V. Dolomanov, L. J. Bourhis, R. J. Gildea, J. A. K. Howard and H. Puschmann,
OLEX2: a complete structure solution, refinement and analysis program.
J. Appl. Cryst. (2009). 42, 339-341.
;
_computing_structure_refinement
;
XL, G.M. Sheldrick, Acta Cryst.
(2008). A64, 112-122
;
_computing_structure_solution 'SHELXS-97 (Sheldrick, 1990)'
_diffrn_ambient_temperature 293(2)
_diffrn_detector_area_resol_mean 16.1270
_diffrn_measured_fraction_theta_full 0.991
_diffrn_measured_fraction_theta_max 0.991
_diffrn_measurement_device_type 'Xcalibur, Sapphire3, Gemini ultra'
_diffrn_measurement_method '\w scans'
_diffrn_radiation_monochromator mirror
_diffrn_radiation_type 'CU K\a'
_diffrn_radiation_wavelength 1.54184
_diffrn_reflns_av_R_equivalents 0.0277
_diffrn_reflns_av_unetI/netI 0.0283
_diffrn_reflns_limit_h_max 17
_diffrn_reflns_limit_h_min -16
_diffrn_reflns_limit_k_max 14
_diffrn_reflns_limit_k_min -15
_diffrn_reflns_limit_l_max 10
_diffrn_reflns_limit_l_min -10
_diffrn_reflns_number 2750
_diffrn_reflns_theta_full 66.99
_diffrn_reflns_theta_max 66.99
_diffrn_reflns_theta_min 4.59
_diffrn_source 'Enhance Ultra (Cu) X-ray Source'
_diffrn_source_current n/a
_diffrn_source_voltage n/a
_exptl_absorpt_coefficient_mu 18.672
_exptl_absorpt_correction_T_max 1.00000
_exptl_absorpt_correction_T_min 0.65819
_exptl_absorpt_correction_type multi-scan
_exptl_absorpt_process_details
;
CrysAlisPro, Oxford Diffraction Ltd.,
Version 1.171.33.41 (release 06-05-2009 CrysAlis171 .NET)
(compiled May 6 2009,17:20:42)
Empirical absorption correction using spherical harmonics,
implemented in SCALE3 ABSPACK scaling algorithm.
;
_exptl_crystal_colour red
_exptl_crystal_density_diffrn 2.150
_exptl_crystal_density_method 'not measured'
_exptl_crystal_description needle
_exptl_crystal_F_000 1032
_exptl_crystal_size_max 0.16
_exptl_crystal_size_mid 0.02
_exptl_crystal_size_min 0.02
_refine_diff_density_max 1.358
_refine_diff_density_min -1.228
_refine_diff_density_rms 0.155
_refine_ls_extinction_method none
_refine_ls_goodness_of_fit_ref 1.081
_refine_ls_hydrogen_treatment constr
_refine_ls_matrix_type full
_refine_ls_number_parameters 106
_refine_ls_number_reflns 1496
_refine_ls_number_restraints 0
_refine_ls_restrained_S_all 1.081
_refine_ls_R_factor_all 0.0357
_refine_ls_R_factor_gt 0.0316
_refine_ls_shift/su_max 0.000
_refine_ls_shift/su_mean 0.000
_refine_ls_structure_factor_coef Fsqd
_refine_ls_weighting_details 'calc w=1/[\s^2^(Fo^2^)+(0.0662P)^2^+0.0000P] where P=(Fo^2^+2Fc^2^)/3'
_refine_ls_weighting_scheme calc
_refine_ls_wR_factor_gt 0.0898
_refine_ls_wR_factor_ref 0.0915
_reflns_number_gt 1343
_reflns_number_total 1496
_reflns_threshold_expression >2sigma(I)
_cod_data_source_file c2sc01031c.txt
_cod_data_source_block 2
_cod_original_cell_volume 1689.2(2)
_cod_database_code 1515228

loop_
_space_group_symop_id
_space_group_symop_operation_xyz
1 'x, y, z'
2 '-x, y, -z+1/2'
3 'x+1/2, y+1/2, z'
4 '-x+1/2, y+1/2, -z+1/2'
5 '-x, -y, -z'
6 'x, -y, z-1/2'
7 '-x+1/2, -y+1/2, -z'
8 'x+1/2, -y+1/2, z-1/2'

loop_
_atom_site_label
_atom_site_type_symbol
_atom_site_fract_x
_atom_site_fract_y
_atom_site_fract_z
_atom_site_U_iso_or_equiv
_atom_site_adp_type
_atom_site_occupancy
_atom_site_symmetry_multiplicity
_atom_site_calc_flag
_atom_site_refinement_flags
Os1 Os 0.5000 0.18958(3) 0.2500 0.03794(17) Uani 1 2 d S
Cl1 Cl 0.5000 -0.00328(16) 0.2500 0.0430(5) Uani 1 2 d S
Cl2 Cl 0.40657(12) 0.17128(15) 0.00281(18) 0.0523(4) Uani 1 1 d .
N1 N 0.5000 0.3119(7) 0.2500 0.060(2) Uani 1 2 d S
N2 N 0.6224(4) 0.1695(4) 0.1691(6) 0.0399(12) Uani 1 1 d .
N3 N 0.6232(4) 0.1144(4) 0.0432(6) 0.0415(12) Uani 1 1 d .
H3 H 0.5738 0.0891 -0.0162 0.050 Uiso 1 1 calc R
C1 C 0.7116(5) 0.1987(5) 0.2282(8) 0.0416(14) Uani 1 1 d .
H1 H 0.7305 0.2388 0.3137 0.050 Uiso 1 1 calc R
C2 C 0.7717(4) 0.1597(5) 0.1415(7) 0.0392(13) Uani 1 1 d .
C3 C 0.7137(4) 0.1051(5) 0.0253(7) 0.0403(13) Uani 1 1 d .
C4 C 0.7486(5) 0.0528(6) -0.0858(9) 0.0552(18) Uani 1 1 d .
H4 H 0.7089 0.0165 -0.1625 0.066 Uiso 1 1 calc R
C5 C 0.8449(5) 0.0587(7) -0.0736(10) 0.0590(19) Uani 1 1 d .
H5 H 0.8714 0.0254 -0.1447 0.071 Uiso 1 1 calc R
C6 C 0.9057(5) 0.1136(6) 0.0430(9) 0.0546(17) Uani 1 1 d .
H6 H 0.9707 0.1151 0.0466 0.066 Uiso 1 1 calc R
C7 C 0.8710(5) 0.1641(6) 0.1500(8) 0.0482(16) Uani 1 1 d .
H7 H 0.9112 0.2003 0.2261 0.058 Uiso 1 1 calc R

loop_
_atom_site_aniso_label
_atom_site_aniso_U_11
_atom_site_aniso_U_22
_atom_site_aniso_U_33
_atom_site_aniso_U_23
_atom_site_aniso_U_13
_atom_site_aniso_U_12
Os1 0.0248(2) 0.0454(2) 0.0431(2) 0.000 0.00661(15) 0.000
Cl1 0.0339(9) 0.0458(11) 0.0467(10) 0.000 0.0036(8) 0.000
Cl2 0.0343(8) 0.0787(12) 0.0410(8) 0.0078(7) 0.0020(6) 0.0076(7)
N1 0.047(5) 0.057(5) 0.081(7) 0.000 0.025(5) 0.000
N2 0.027(2) 0.051(3) 0.039(3) -0.002(2) 0.003(2) -0.006(2)
N3 0.026(2) 0.050(3) 0.050(3) -0.011(2) 0.012(2) -0.004(2)
C1 0.027(3) 0.053(4) 0.045(3) -0.004(3) 0.008(3) -0.007(2)
C2 0.029(3) 0.046(3) 0.043(3) 0.009(3) 0.007(2) -0.002(2)
C3 0.031(3) 0.039(3) 0.053(3) -0.003(3) 0.012(3) -0.006(2)
C4 0.042(4) 0.061(4) 0.065(4) -0.022(4) 0.018(3) -0.011(3)
C5 0.039(4) 0.065(5) 0.077(5) -0.017(4) 0.023(3) -0.003(3)
C6 0.031(3) 0.070(5) 0.068(4) 0.004(4) 0.021(3) -0.002(3)
C7 0.025(3) 0.064(4) 0.052(4) -0.001(3) 0.000(3) -0.007(3)

loop_
_atom_type_symbol
_atom_type_description
_atom_type_scat_dispersion_real
_atom_type_scat_dispersion_imag
_atom_type_scat_source
C C 0.0181 0.0091 'International Tables Vol C Tables 4.2.6.8 and 6.1.1.4'
N N 0.0311 0.0180 'International Tables Vol C Tables 4.2.6.8 and 6.1.1.4'
Cl Cl 0.3639 0.7018 'International Tables Vol C Tables 4.2.6.8 and 6.1.1.4'
Os Os -4.9801 6.2216 'International Tables Vol C Tables 4.2.6.8 and 6.1.1.4'
H H 0.0000 0.0000 'International Tables Vol C Tables 4.2.6.8 and 6.1.1.4'

loop_
_geom_angle_atom_site_label_1
_geom_angle_atom_site_label_2
_geom_angle_atom_site_label_3
_geom_angle
_geom_angle_site_symmetry_1
_geom_angle_site_symmetry_3
Cl2 Os1 Cl1 84.10(5) . .
Cl2 Os1 Cl1 84.10(5) 2_655 .
Cl2 Os1 Cl2 168.21(9) . 2_655
N1 Os1 Cl1 180.000(1) . .
N1 Os1 Cl2 95.90(5) . 2_655
N1 Os1 Cl2 95.90(5) . .
N1 Os1 N2 97.35(15) . 2_655
N1 Os1 N2 97.35(15) . .
N2 Os1 Cl1 82.65(15) . .
N2 Os1 Cl1 82.65(15) 2_655 .
N2 Os1 Cl2 90.10(15) 2_655 2_655
N2 Os1 Cl2 88.39(15) . 2_655
N2 Os1 Cl2 90.10(15) . .
N2 Os1 Cl2 88.39(15) 2_655 .
N2 Os1 N2 165.3(3) 2_655 .
N3 N2 Os1 122.2(4) . .
C1 N2 Os1 129.8(5) . .
C1 N2 N3 107.8(5) . .
N2 N3 H3 125.1 . .
C3 N3 N2 109.7(5) . .
C3 N3 H3 125.1 . .
N2 C1 H1 125.3 . .
N2 C1 C2 109.3(6) . .
C2 C1 H1 125.3 . .
C1 C2 C3 106.0(5) . .
C1 C2 C7 134.6(7) . .
C3 C2 C7 119.4(6) . .
N3 C3 C2 107.1(5) . .
N3 C3 C4 129.6(6) . .
C2 C3 C4 123.3(6) . .
C3 C4 H4 122.2 . .
C5 C4 C3 115.5(6) . .
C5 C4 H4 122.2 . .
C4 C5 H5 118.7 . .
C4 C5 C6 122.6(7) . .
C6 C5 H5 118.7 . .
C5 C6 H6 119.3 . .
C7 C6 C5 121.3(6) . .
C7 C6 H6 119.3 . .
C2 C7 H7 121.1 . .
C6 C7 C2 117.9(6) . .
C6 C7 H7 121.1 . .

loop_
_geom_bond_atom_site_label_1
_geom_bond_atom_site_label_2
_geom_bond_distance
_geom_bond_site_symmetry_2
Os1 Cl1 2.553(2) .
Os1 Cl2 2.3589(16) 2_655
Os1 Cl2 2.3589(16) .
Os1 N1 1.619(9) .
Os1 N2 2.074(5) .
Os1 N2 2.074(5) 2_655
N2 N3 1.358(7) .
N2 C1 1.336(8) .
N3 H3 0.8600 .
N3 C3 1.357(8) .
C1 H1 0.9300 .
C1 C2 1.393(9) .
C2 C3 1.394(9) .
C2 C7 1.419(9) .
C3 C4 1.405(9) .
C4 H4 0.9300 .
C4 C5 1.372(10) .
C5 H5 0.9300 .
C5 C6 1.415(11) .
C6 H6 0.9300 .
C6 C7 1.362(11) .
C7 H7 0.9300 .
